data_7050023
loop_
_publ_author_name
'Lin, Hai-Hong'
'Yan, Zhe-Min'
'Dai, Jie'
'Zhang, De-Qing'
'Zuo, Jing-Lin'
'Zhu, Qin-Yu'
'Jia, Ding-Xian'

_publ_section_title
;
 A water-soluble derivative of tetrathiafulvalene exhibiting pH
 sensitive redox properties
;
_journal_issue 3
_journal_name_full 'New Journal of Chemistry'
_journal_page_first 509
_journal_paper_doi 10.1039/b411380b
_journal_volume 29
_journal_year 2005
_chemical_formula_moiety 'C10 H7 O4 S6,C16 H36 N1'
_chemical_formula_sum 'C26 H43 N O4 S6'
_chemical_formula_weight 625.97
_chemical_name_systematic
;
?
;
_space_group_IT_number 2
_symmetry_cell_setting triclinic
_symmetry_Int_Tables_number 2
_symmetry_space_group_name_Hall '-P 1'
_symmetry_space_group_name_H-M 'P -1'
_atom_sites_solution_hydrogens geom
_atom_sites_solution_primary direct
_atom_sites_solution_secondary difmap
_audit_creation_method SHELXL-97
_cell_angle_alpha 74.38(3)
_cell_angle_beta 77.53(3)
_cell_angle_gamma 66.05(2)
_cell_formula_units_Z 2
_cell_length_a 11.239(2)
_cell_length_b 12.380(3)
_cell_length_c 13.299(3)
_cell_measurement_reflns_used 3861
_cell_measurement_temperature 193(2)
_cell_measurement_theta_max 25.03
_cell_measurement_theta_min 3.0
_cell_volume 1616.6(7)
_computing_cell_refinement CrystalClear
_computing_data_collection CrystalClear
_computing_data_reduction CrystalStructure
_computing_structure_refinement 'SHELXL-97 (Sheldrick, 1997)'
_computing_structure_solution 'SHELXS-97 (Sheldrick, 1990)'
_diffrn_ambient_temperature 193(2)
_diffrn_detector_area_resol_mean 7.31
_diffrn_measured_fraction_theta_full 0.981
_diffrn_measured_fraction_theta_max 0.981
_diffrn_measurement_device_type 'Rigaku Mercury'
_diffrn_measurement_method \w
_diffrn_radiation_monochromator graphite
_diffrn_radiation_source 'fine-focus sealed tube'
_diffrn_radiation_type MoK\a
_diffrn_radiation_wavelength 0.71070
_diffrn_reflns_av_R_equivalents 0.0795
_diffrn_reflns_av_sigmaI/netI 0.0834
_diffrn_reflns_limit_h_max 13
_diffrn_reflns_limit_h_min -13
_diffrn_reflns_limit_k_max 14
_diffrn_reflns_limit_k_min -14
_diffrn_reflns_limit_l_max 15
_diffrn_reflns_limit_l_min -15
_diffrn_reflns_number 15617
_diffrn_reflns_theta_full 25.03
_diffrn_reflns_theta_max 25.03
_diffrn_reflns_theta_min 3.20
_exptl_absorpt_coefficient_mu 0.454
_exptl_absorpt_correction_T_max 0.9560
_exptl_absorpt_correction_T_min 0.8989
_exptl_absorpt_correction_type multi-scan
_exptl_absorpt_process_details 'Jacobson, R. (1998) Private communication'
_exptl_crystal_colour red
_exptl_crystal_density_diffrn 1.286
_exptl_crystal_density_method 'not measured'
_exptl_crystal_description block
_exptl_crystal_F_000 668
_exptl_crystal_size_max 0.24
_exptl_crystal_size_mid 0.19
_exptl_crystal_size_min 0.10
_refine_diff_density_max 0.468
_refine_diff_density_min -0.297
_refine_diff_density_rms 0.073
_refine_ls_extinction_method none
_refine_ls_goodness_of_fit_ref 1.238
_refine_ls_hydrogen_treatment mixed
_refine_ls_matrix_type full
_refine_ls_number_parameters 344
_refine_ls_number_reflns 5611
_refine_ls_number_restraints 1
_refine_ls_restrained_S_all 1.239
_refine_ls_R_factor_all 0.1425
_refine_ls_R_factor_gt 0.1083
_refine_ls_shift/su_max 0.000
_refine_ls_shift/su_mean 0.000
_refine_ls_structure_factor_coef Fsqd
_refine_ls_weighting_details 'calc w=1/[\s^2^(Fo^2^)+(0.0419P)^2^+4.1542P] where P=(Fo^2^+2Fc^2^)/3'
_refine_ls_weighting_scheme calc
_refine_ls_wR_factor_gt 0.1787
_refine_ls_wR_factor_ref 0.1909
_reflns_number_gt 4390
_reflns_number_total 5611
_reflns_threshold_expression >2sigma(I)
_cod_data_source_file b411380b.txt
_cod_data_source_block shelxl
_cod_original_cell_volume 1616.7(6)
_cod_database_code 7050023

loop_
_symmetry_equiv_pos_as_xyz
'x, y, z'
'-x, -y, -z'

loop_
_atom_site_label
_atom_site_type_symbol
_atom_site_fract_x
_atom_site_fract_y
_atom_site_fract_z
_atom_site_U_iso_or_equiv
_atom_site_adp_type
_atom_site_occupancy
_atom_site_symmetry_multiplicity
_atom_site_calc_flag
_atom_site_refinement_flags
_atom_site_disorder_assembly
_atom_site_disorder_group
S1 S 1.05226(14) 0.31129(13) 0.22661(12) 0.0336(4) Uani 1 1 d . . .
S2 S 1.18912(15) 0.48125(14) 0.17684(13) 0.0374(4) Uani 1 1 d . . .
S3 S 0.94316(15) 0.68976(15) 0.06049(13) 0.0405(4) Uani 1 1 d . . .
S4 S 0.80766(14) 0.51817(14) 0.10875(12) 0.0345(4) Uani 1 1 d . . .
S5 S 0.69512(18) 0.90950(15) 0.02848(15) 0.0487(5) Uani 1 1 d . . .
S6 S 0.54095(17) 0.72164(17) 0.0813(2) 0.0650(6) Uani 1 1 d . . .
O1 O 1.2583(4) 0.1458(4) 0.4641(3) 0.0436(11) Uani 1 1 d . . .
O2 O 1.1135(4) 0.1169(4) 0.3953(4) 0.0484(12) Uani 1 1 d . . .
O3 O 1.3765(4) 0.4466(4) 0.3026(4) 0.0496(12) Uani 1 1 d . . .
O4 O 1.3818(4) 0.2764(4) 0.4160(3) 0.0421(11) Uani 1 1 d . . .
N1 N 0.7277(4) 0.2508(4) 0.5332(4) 0.0302(11) Uani 1 1 d . . .
C1 C 1.1683(5) 0.2843(5) 0.3100(4) 0.0297(13) Uani 1 1 d . . .
C2 C 1.2315(5) 0.3619(5) 0.2870(4) 0.0289(13) Uani 1 1 d . . .
C3 C 1.0498(6) 0.4564(5) 0.1645(4) 0.0311(13) Uani 1 1 d . . .
C4 C 0.9496(6) 0.5421(5) 0.1177(5) 0.0329(14) Uani 1 1 d . . .
C5 C 0.7730(6) 0.7503(5) 0.0589(5) 0.0360(14) Uani 1 1 d . . .
C6 C 0.7102(5) 0.6740(5) 0.0816(5) 0.0333(14) Uani 1 1 d . . .
C7 C 1.1803(6) 0.1731(5) 0.3955(5) 0.0370(15) Uani 1 1 d . . .
C8 C 1.3384(6) 0.3625(6) 0.3393(5) 0.0352(14) Uani 1 1 d . . .
C9 C 0.6743(8) 0.9340(6) -0.1067(6) 0.061(2) Uani 1 1 d . . .
H9A H 0.7596 0.9200 -0.1499 0.092 Uiso 1 1 calc R . .
H9B H 0.6150 1.0173 -0.1296 0.092 Uiso 1 1 calc R . .
H9C H 0.6369 0.8781 -0.1146 0.092 Uiso 1 1 calc R . .
C10 C 0.5156(7) 0.5883(7) 0.0869(9) 0.081(3) Uani 1 1 d . . .
H10A H 0.5580 0.5582 0.0221 0.121 Uiso 1 1 calc R . .
H10B H 0.4213 0.6057 0.0943 0.121 Uiso 1 1 calc R . .
H10C H 0.5535 0.5270 0.1474 0.121 Uiso 1 1 calc R . .
C11 C 0.8255(5) 0.1838(5) 0.6136(5) 0.0356(14) Uani 1 1 d . . .
H11A H 0.8442 0.0964 0.6247 0.043 Uiso 1 1 calc R . .
H11B H 0.9086 0.1963 0.5829 0.043 Uiso 1 1 calc R . .
C12 C 0.7848(6) 0.2187(6) 0.7179(5) 0.0414(16) Uani 1 1 d . . .
H12A H 0.7057 0.2012 0.7531 0.050 Uiso 1 1 calc R . .
H12B H 0.7640 0.3062 0.7093 0.050 Uiso 1 1 calc R . .
C13 C 0.8996(9) 0.1451(9) 0.7846(6) 0.074(3) Uani 1 1 d D . .
H13A H 0.9307 0.0589 0.7811 0.089 Uiso 1 1 calc R . .
H13B H 0.9732 0.1732 0.7548 0.089 Uiso 1 1 calc R . .
C14 C 0.8599(9) 0.1576(9) 0.8971(7) 0.080(3) Uani 1 1 d D . .
H14A H 0.8273 0.2430 0.9007 0.121 Uiso 1 1 calc R . .
H14B H 0.9359 0.1125 0.9363 0.121 Uiso 1 1 calc R . .
H14C H 0.7905 0.1254 0.9280 0.121 Uiso 1 1 calc R . .
C15 C 0.7052(5) 0.3847(5) 0.5029(5) 0.0300(13) Uani 1 1 d . . .
H15A H 0.6485 0.4222 0.4456 0.036 Uiso 1 1 calc R . .
H15B H 0.6558 0.4217 0.5642 0.036 Uiso 1 1 calc R . .
C16 C 0.8258(6) 0.4175(5) 0.4673(5) 0.0368(15) Uani 1 1 d . . .
H16A H 0.8907 0.3625 0.4224 0.044 Uiso 1 1 calc R . .
H16B H 0.8667 0.4095 0.5291 0.044 Uiso 1 1 calc R . .
C17 C 0.7844(6) 0.5472(5) 0.4056(5) 0.0362(14) Uani 1 1 d . . .
H17A H 0.7629 0.5501 0.3364 0.043 Uiso 1 1 calc R . .
H17B H 0.7039 0.5977 0.4439 0.043 Uiso 1 1 calc R . .
C18 C 0.8894(6) 0.6003(6) 0.3886(6) 0.0446(16) Uani 1 1 d . . .
H18A H 0.8972 0.6148 0.4554 0.067 Uiso 1 1 calc R . .
H18B H 0.8652 0.6767 0.3371 0.067 Uiso 1 1 calc R . .
H18C H 0.9736 0.5435 0.3623 0.067 Uiso 1 1 calc R . .
C19 C 0.7874(6) 0.1898(5) 0.4396(5) 0.0352(14) Uani 1 1 d . . .
H19A H 0.8782 0.1877 0.4193 0.042 Uiso 1 1 calc R . .
H19B H 0.7927 0.1051 0.4624 0.042 Uiso 1 1 calc R . .
C20 C 0.7161(6) 0.2467(6) 0.3427(5) 0.0417(16) Uani 1 1 d . . .
H20A H 0.7178 0.3287 0.3139 0.050 Uiso 1 1 calc R . .
H20B H 0.6233 0.2542 0.3619 0.050 Uiso 1 1 calc R . .
C21 C 0.7812(8) 0.1696(7) 0.2600(6) 0.058(2) Uani 1 1 d . . .
H21A H 0.8735 0.1635 0.2408 0.070 Uiso 1 1 calc R . .
H21B H 0.7815 0.0872 0.2903 0.070 Uiso 1 1 calc R . .
C22 C 0.7131(11) 0.2199(8) 0.1613(6) 0.083(3) Uani 1 1 d . . .
H22A H 0.6228 0.2224 0.1792 0.125 Uiso 1 1 calc R . .
H22B H 0.7604 0.1682 0.1101 0.125 Uiso 1 1 calc R . .
H22C H 0.7120 0.3017 0.1311 0.125 Uiso 1 1 calc R . .
C23 C 0.5937(5) 0.2443(5) 0.5769(5) 0.0316(13) Uani 1 1 d . . .
H23A H 0.5334 0.2929 0.5232 0.038 Uiso 1 1 calc R . .
H23B H 0.5603 0.2828 0.6389 0.038 Uiso 1 1 calc R . .
C24 C 0.5874(6) 0.1187(5) 0.6097(5) 0.0371(14) Uani 1 1 d . . .
H24A H 0.6033 0.0846 0.5466 0.045 Uiso 1 1 calc R . .
H24B H 0.6561 0.0648 0.6555 0.045 Uiso 1 1 calc R . .
C25 C 0.4529(6) 0.1267(6) 0.6685(5) 0.0376(15) Uani 1 1 d . . .
H25A H 0.3845 0.1869 0.6246 0.045 Uiso 1 1 calc R . .
H25B H 0.4407 0.1552 0.7341 0.045 Uiso 1 1 calc R . .
C26 C 0.4355(7) 0.0056(6) 0.6957(6) 0.0553(19) Uani 1 1 d . . .
H26A H 0.4457 -0.0222 0.6308 0.083 Uiso 1 1 calc R . .
H26B H 0.3478 0.0152 0.7333 0.083 Uiso 1 1 calc R . .
H26C H 0.5018 -0.0538 0.7403 0.083 Uiso 1 1 calc R . .
H1 H 1.323(12) 0.201(11) 0.451(9) 0.15(4) Uiso 1 1 d . . .

loop_
_atom_site_aniso_label
_atom_site_aniso_U_11
_atom_site_aniso_U_22
_atom_site_aniso_U_33
_atom_site_aniso_U_23
_atom_site_aniso_U_13
_atom_site_aniso_U_12
S1 0.0323(8) 0.0318(8) 0.0407(9) -0.0060(7) -0.0115(7) -0.0133(7)
S2 0.0343(8) 0.0428(9) 0.0393(9) 0.0028(7) -0.0119(7) -0.0219(7)
S3 0.0386(9) 0.0397(9) 0.0476(10) 0.0035(7) -0.0151(7) -0.0217(7)
S4 0.0309(8) 0.0344(8) 0.0427(9) -0.0058(7) -0.0105(7) -0.0150(7)
S5 0.0595(11) 0.0328(9) 0.0528(11) -0.0049(8) -0.0135(9) -0.0149(8)
S6 0.0296(9) 0.0458(11) 0.1202(19) -0.0224(11) -0.0100(10) -0.0105(8)
O1 0.046(3) 0.037(3) 0.046(3) 0.003(2) -0.018(2) -0.015(2)
O2 0.034(2) 0.034(2) 0.076(3) 0.002(2) -0.017(2) -0.014(2)
O3 0.046(3) 0.048(3) 0.064(3) -0.004(2) -0.022(2) -0.024(2)
O4 0.038(2) 0.045(3) 0.047(3) -0.010(2) -0.021(2) -0.011(2)
N1 0.028(2) 0.023(2) 0.040(3) -0.006(2) -0.007(2) -0.009(2)
C1 0.023(3) 0.029(3) 0.036(3) -0.010(3) -0.008(2) -0.004(2)
C2 0.028(3) 0.029(3) 0.027(3) -0.007(2) -0.006(2) -0.006(2)
C3 0.034(3) 0.035(3) 0.030(3) 0.001(3) -0.011(3) -0.021(3)
C4 0.035(3) 0.040(3) 0.030(3) -0.001(3) -0.007(3) -0.022(3)
C5 0.040(3) 0.035(3) 0.037(4) -0.006(3) -0.010(3) -0.016(3)
C6 0.024(3) 0.032(3) 0.043(4) -0.013(3) -0.011(3) -0.003(3)
C7 0.032(3) 0.027(3) 0.046(4) -0.011(3) -0.009(3) -0.001(3)
C8 0.027(3) 0.039(4) 0.043(4) -0.021(3) -0.004(3) -0.008(3)
C9 0.069(5) 0.039(4) 0.055(5) -0.010(3) -0.020(4) 0.007(4)
C10 0.037(4) 0.065(5) 0.156(9) -0.036(6) -0.013(5) -0.026(4)
C11 0.024(3) 0.032(3) 0.053(4) -0.006(3) -0.013(3) -0.010(3)
C12 0.036(3) 0.044(4) 0.043(4) 0.001(3) -0.014(3) -0.016(3)
C13 0.075(6) 0.104(7) 0.056(5) -0.012(5) -0.023(4) -0.042(5)
C14 0.084(6) 0.097(7) 0.078(6) -0.004(5) -0.030(5) -0.049(6)
C15 0.028(3) 0.026(3) 0.036(3) -0.008(2) -0.008(2) -0.006(2)
C16 0.030(3) 0.035(3) 0.052(4) -0.016(3) 0.000(3) -0.016(3)
C17 0.037(3) 0.040(4) 0.039(4) -0.010(3) -0.003(3) -0.021(3)
C18 0.042(4) 0.044(4) 0.054(4) -0.016(3) 0.003(3) -0.023(3)
C19 0.028(3) 0.027(3) 0.052(4) -0.014(3) -0.002(3) -0.009(3)
C20 0.042(4) 0.045(4) 0.044(4) -0.017(3) -0.001(3) -0.019(3)
C21 0.066(5) 0.063(5) 0.068(5) -0.026(4) 0.007(4) -0.045(4)
C22 0.144(9) 0.081(6) 0.053(5) -0.024(5) 0.001(5) -0.071(6)
C23 0.027(3) 0.036(3) 0.036(3) -0.010(3) -0.008(3) -0.012(3)
C24 0.031(3) 0.036(3) 0.048(4) -0.009(3) -0.005(3) -0.014(3)
C25 0.037(3) 0.040(4) 0.042(4) -0.006(3) -0.005(3) -0.021(3)
C26 0.065(5) 0.054(5) 0.060(5) -0.001(4) -0.011(4) -0.041(4)

loop_
_atom_type_symbol
_atom_type_description
_atom_type_scat_dispersion_real
_atom_type_scat_dispersion_imag
_atom_type_scat_source
C C 0.0033 0.0016 'International Tables Vol C Tables 4.2.6.8 and 6.1.1.4'
H H 0.0000 0.0000 'International Tables Vol C Tables 4.2.6.8 and 6.1.1.4'
N N 0.0061 0.0033 'International Tables Vol C Tables 4.2.6.8 and 6.1.1.4'
O O 0.0106 0.0060 'International Tables Vol C Tables 4.2.6.8 and 6.1.1.4'
S S 0.1246 0.1234 'International Tables Vol C Tables 4.2.6.8 and 6.1.1.4'

loop_
_geom_angle_atom_site_label_1
_geom_angle_atom_site_label_2
_geom_angle_atom_site_label_3
_geom_angle
_geom_angle_site_symmetry_1
_geom_angle_site_symmetry_3
_geom_angle_publ_flag
C3 S1 C1 94.2(3) . . ?
C3 S2 C2 94.1(3) . . ?
C5 S3 C4 94.4(3) . . ?
C6 S4 C4 94.0(3) . . ?
C5 S5 C9 101.1(3) . . ?
C6 S6 C10 104.2(3) . . ?
C7 O1 H1 118(6) . . ?
C8 O4 H1 118(5) . . ?
C23 N1 C19 111.2(4) . . ?
C23 N1 C15 105.7(4) . . ?
C19 N1 C15 111.7(4) . . ?
C23 N1 C11 111.7(4) . . ?
C19 N1 C11 105.2(4) . . ?
C15 N1 C11 111.4(4) . . ?
C2 C1 C7 131.3(5) . . ?
C2 C1 S1 116.9(4) . . ?
C7 C1 S1 111.8(4) . . ?
C1 C2 C8 130.4(5) . . ?
C1 C2 S2 116.8(4) . . ?
C8 C2 S2 112.8(4) . . ?
C4 C3 S1 123.6(4) . . ?
C4 C3 S2 122.6(4) . . ?
S1 C3 S2 113.7(3) . . ?
C3 C4 S3 123.9(4) . . ?
C3 C4 S4 122.6(4) . . ?
S3 C4 S4 113.6(3) . . ?
C6 C5 S3 118.0(5) . . ?
C6 C5 S5 124.2(5) . . ?
S3 C5 S5 117.7(3) . . ?
C5 C6 S6 123.0(5) . . ?
C5 C6 S4 116.7(4) . . ?
S6 C6 S4 120.3(3) . . ?
O2 C7 O1 124.7(6) . . ?
O2 C7 C1 117.2(5) . . ?
O1 C7 C1 118.0(6) . . ?
O3 C8 O4 125.6(6) . . ?
O3 C8 C2 116.3(6) . . ?
O4 C8 C2 118.1(5) . . ?
S5 C9 H9A 109.5 . . ?
S5 C9 H9B 109.5 . . ?
H9A C9 H9B 109.5 . . ?
S5 C9 H9C 109.5 . . ?
H9A C9 H9C 109.5 . . ?
H9B C9 H9C 109.5 . . ?
S6 C10 H10A 109.5 . . ?
S6 C10 H10B 109.5 . . ?
H10A C10 H10B 109.5 . . ?
S6 C10 H10C 109.5 . . ?
H10A C10 H10C 109.5 . . ?
H10B C10 H10C 109.5 . . ?
C12 C11 N1 116.3(5) . . ?
C12 C11 H11A 108.2 . . ?
N1 C11 H11A 108.2 . . ?
C12 C11 H11B 108.2 . . ?
N1 C11 H11B 108.2 . . ?
H11A C11 H11B 107.4 . . ?
C11 C12 C13 107.8(6) . . ?
C11 C12 H12A 110.1 . . ?
C13 C12 H12A 110.1 . . ?
C11 C12 H12B 110.1 . . ?
C13 C12 H12B 110.1 . . ?
H12A C12 H12B 108.5 . . ?
C14 C13 C12 111.8(7) . . ?
C14 C13 H13A 109.3 . . ?
C12 C13 H13A 109.3 . . ?
C14 C13 H13B 109.3 . . ?
C12 C13 H13B 109.3 . . ?
H13A C13 H13B 107.9 . . ?
C13 C14 H14A 109.5 . . ?
C13 C14 H14B 109.5 . . ?
H14A C14 H14B 109.5 . . ?
C13 C14 H14C 109.5 . . ?
H14A C14 H14C 109.5 . . ?
H14B C14 H14C 109.5 . . ?
C16 C15 N1 116.9(4) . . ?
C16 C15 H15A 108.1 . . ?
N1 C15 H15A 108.1 . . ?
C16 C15 H15B 108.1 . . ?
N1 C15 H15B 108.1 . . ?
H15A C15 H15B 107.3 . . ?
C15 C16 C17 108.5(5) . . ?
C15 C16 H16A 110.0 . . ?
C17 C16 H16A 110.0 . . ?
C15 C16 H16B 110.0 . . ?
C17 C16 H16B 110.0 . . ?
H16A C16 H16B 108.4 . . ?
C18 C17 C16 113.1(5) . . ?
C18 C17 H17A 109.0 . . ?
C16 C17 H17A 109.0 . . ?
C18 C17 H17B 109.0 . . ?
C16 C17 H17B 109.0 . . ?
H17A C17 H17B 107.8 . . ?
C17 C18 H18A 109.5 . . ?
C17 C18 H18B 109.5 . . ?
H18A C18 H18B 109.5 . . ?
C17 C18 H18C 109.5 . . ?
H18A C18 H18C 109.5 . . ?
H18B C18 H18C 109.5 . . ?
C20 C19 N1 116.5(5) . . ?
C20 C19 H19A 108.2 . . ?
N1 C19 H19A 108.2 . . ?
C20 C19 H19B 108.2 . . ?
N1 C19 H19B 108.2 . . ?
H19A C19 H19B 107.3 . . ?
C19 C20 C21 110.0(6) . . ?
C19 C20 H20A 109.7 . . ?
C21 C20 H20A 109.7 . . ?
C19 C20 H20B 109.7 . . ?
C21 C20 H20B 109.7 . . ?
H20A C20 H20B 108.2 . . ?
C22 C21 C20 112.9(7) . . ?
C22 C21 H21A 109.0 . . ?
C20 C21 H21A 109.0 . . ?
C22 C21 H21B 109.0 . . ?
C20 C21 H21B 109.0 . . ?
H21A C21 H21B 107.8 . . ?
C21 C22 H22A 109.5 . . ?
C21 C22 H22B 109.5 . . ?
H22A C22 H22B 109.5 . . ?
C21 C22 H22C 109.5 . . ?
H22A C22 H22C 109.5 . . ?
H22B C22 H22C 109.5 . . ?
N1 C23 C24 116.6(4) . . ?
N1 C23 H23A 108.1 . . ?
C24 C23 H23A 108.1 . . ?
N1 C23 H23B 108.1 . . ?
C24 C23 H23B 108.1 . . ?
H23A C23 H23B 107.3 . . ?
C25 C24 C23 109.5(5) . . ?
C25 C24 H24A 109.8 . . ?
C23 C24 H24A 109.8 . . ?
C25 C24 H24B 109.8 . . ?
C23 C24 H24B 109.8 . . ?
H24A C24 H24B 108.2 . . ?
C24 C25 C26 112.4(5) . . ?
C24 C25 H25A 109.1 . . ?
C26 C25 H25A 109.1 . . ?
C24 C25 H25B 109.1 . . ?
C26 C25 H25B 109.1 . . ?
H25A C25 H25B 107.9 . . ?
C25 C26 H26A 109.5 . . ?
C25 C26 H26B 109.5 . . ?
H26A C26 H26B 109.5 . . ?
C25 C26 H26C 109.5 . . ?
H26A C26 H26C 109.5 . . ?
H26B C26 H26C 109.5 . . ?

loop_
_geom_bond_atom_site_label_1
_geom_bond_atom_site_label_2
_geom_bond_distance
_geom_bond_site_symmetry_2
_geom_bond_publ_flag
S1 C3 1.755(6) . ?
S1 C1 1.765(6) . ?
S2 C3 1.762(6) . ?
S2 C2 1.767(6) . ?
S3 C5 1.751(6) . ?
S3 C4 1.759(6) . ?
S4 C6 1.770(6) . ?
S4 C4 1.770(6) . ?
S5 C5 1.771(6) . ?
S5 C9 1.791(7) . ?
S6 C6 1.749(6) . ?
S6 C10 1.766(8) . ?
O1 C7 1.286(7) . ?
O1 H1 1.14(13) . ?
O2 C7 1.214(7) . ?
O3 C8 1.226(7) . ?
O4 C8 1.273(7) . ?
O4 H1 1.29(13) . ?
N1 C23 1.519(7) . ?
N1 C19 1.519(7) . ?
N1 C15 1.522(7) . ?
N1 C11 1.526(7) . ?
C1 C2 1.350(8) . ?
C1 C7 1.510(8) . ?
C2 C8 1.516(8) . ?
C3 C4 1.325(8) . ?
C5 C6 1.333(8) . ?
C9 H9A 0.9800 . ?
C9 H9B 0.9800 . ?
C9 H9C 0.9800 . ?
C10 H10A 0.9800 . ?
C10 H10B 0.9800 . ?
C10 H10C 0.9800 . ?
C11 C12 1.487(9) . ?
C11 H11A 0.9900 . ?
C11 H11B 0.9900 . ?
C12 C13 1.544(10) . ?
C12 H12A 0.9900 . ?
C12 H12B 0.9900 . ?
C13 C14 1.498(10) . ?
C13 H13A 0.9900 . ?
C13 H13B 0.9900 . ?
C14 H14A 0.9800 . ?
C14 H14B 0.9800 . ?
C14 H14C 0.9800 . ?
C15 C16 1.514(8) . ?
C15 H15A 0.9900 . ?
C15 H15B 0.9900 . ?
C16 C17 1.522(8) . ?
C16 H16A 0.9900 . ?
C16 H16B 0.9900 . ?
C17 C18 1.520(8) . ?
C17 H17A 0.9900 . ?
C17 H17B 0.9900 . ?
C18 H18A 0.9800 . ?
C18 H18B 0.9800 . ?
C18 H18C 0.9800 . ?
C19 C20 1.515(9) . ?
C19 H19A 0.9900 . ?
C19 H19B 0.9900 . ?
C20 C21 1.520(9) . ?
C20 H20A 0.9900 . ?
C20 H20B 0.9900 . ?
C21 C22 1.517(11) . ?
C21 H21A 0.9900 . ?
C21 H21B 0.9900 . ?
C22 H22A 0.9800 . ?
C22 H22B 0.9800 . ?
C22 H22C 0.9800 . ?
C23 C24 1.524(8) . ?
C23 H23A 0.9900 . ?
C23 H23B 0.9900 . ?
C24 C25 1.521(8) . ?
C24 H24A 0.9900 . ?
C24 H24B 0.9900 . ?
C25 C26 1.527(9) . ?
C25 H25A 0.9900 . ?
C25 H25B 0.9900 . ?
C26 H26A 0.9800 . ?
C26 H26B 0.9800 . ?
C26 H26C 0.9800 . ?

loop_
_geom_hbond_atom_site_label_D
_geom_hbond_atom_site_label_H
_geom_hbond_atom_site_label_A
_geom_hbond_distance_DH
_geom_hbond_distance_HA
_geom_hbond_distance_DA
_geom_hbond_angle_DHA
_geom_hbond_site_symmetry_A
O1 H1 O4 1.14(13) 1.29(13) 2.415(6) 166(11) .

loop_
_geom_torsion_atom_site_label_1
_geom_torsion_atom_site_label_2
_geom_torsion_atom_site_label_3
_geom_torsion_atom_site_label_4
_geom_torsion
_geom_torsion_site_symmetry_1
_geom_torsion_site_symmetry_2
_geom_torsion_site_symmetry_3
_geom_torsion_site_symmetry_4
_geom_torsion_publ_flag
C3 S1 C1 C2 -12.6(5) . . . . ?
C3 S1 C1 C7 168.6(4) . . . . ?
C7 C1 C2 C8 0.8(10) . . . . ?
S1 C1 C2 C8 -177.7(5) . . . . ?
C7 C1 C2 S2 178.9(5) . . . . ?
S1 C1 C2 S2 0.5(6) . . . . ?
C3 S2 C2 C1 11.9(5) . . . . ?
C3 S2 C2 C8 -169.6(4) . . . . ?
C1 S1 C3 C4 -156.0(5) . . . . ?
C1 S1 C3 S2 20.4(4) . . . . ?
C2 S2 C3 C4 156.2(5) . . . . ?
C2 S2 C3 S1 -20.2(4) . . . . ?
S1 C3 C4 S3 177.0(4) . . . . ?
S2 C3 C4 S3 1.0(8) . . . . ?
S1 C3 C4 S4 -2.1(8) . . . . ?
S2 C3 C4 S4 -178.1(3) . . . . ?
C5 S3 C4 C3 -161.9(5) . . . . ?
C5 S3 C4 S4 17.2(4) . . . . ?
C6 S4 C4 C3 161.5(5) . . . . ?
C6 S4 C4 S3 -17.6(4) . . . . ?
C4 S3 C5 C6 -9.9(5) . . . . ?
C4 S3 C5 S5 169.5(4) . . . . ?
C9 S5 C5 C6 -80.0(6) . . . . ?
C9 S5 C5 S3 100.7(4) . . . . ?
S3 C5 C6 S6 -179.1(3) . . . . ?
S5 C5 C6 S6 1.6(8) . . . . ?
S3 C5 C6 S4 -1.1(7) . . . . ?
S5 C5 C6 S4 179.6(3) . . . . ?
C10 S6 C6 C5 167.4(6) . . . . ?
C10 S6 C6 S4 -10.6(6) . . . . ?
C4 S4 C6 C5 11.4(5) . . . . ?
C4 S4 C6 S6 -170.5(4) . . . . ?
C2 C1 C7 O2 -177.3(6) . . . . ?
S1 C1 C7 O2 1.3(7) . . . . ?
C2 C1 C7 O1 3.9(9) . . . . ?
S1 C1 C7 O1 -177.5(4) . . . . ?
C1 C2 C8 O3 -178.6(6) . . . . ?
S2 C2 C8 O3 3.2(7) . . . . ?
C1 C2 C8 O4 2.2(9) . . . . ?
S2 C2 C8 O4 -176.1(4) . . . . ?
C23 N1 C11 C12 -53.7(6) . . . . ?
C19 N1 C11 C12 -174.6(5) . . . . ?
C15 N1 C11 C12 64.2(6) . . . . ?
N1 C11 C12 C13 -177.3(6) . . . . ?
C11 C12 C13 C14 -169.9(7) . . . . ?
C23 N1 C15 C16 173.7(5) . . . . ?
C19 N1 C15 C16 -65.2(6) . . . . ?
C11 N1 C15 C16 52.1(7) . . . . ?
N1 C15 C16 C17 160.3(5) . . . . ?
C15 C16 C17 C18 166.1(5) . . . . ?
C23 N1 C19 C20 64.6(6) . . . . ?
C15 N1 C19 C20 -53.2(6) . . . . ?
C11 N1 C19 C20 -174.2(5) . . . . ?
N1 C19 C20 C21 -175.3(5) . . . . ?
C19 C20 C21 C22 178.8(6) . . . . ?
C19 N1 C23 C24 56.2(6) . . . . ?
C15 N1 C23 C24 177.6(5) . . . . ?
C11 N1 C23 C24 -61.1(6) . . . . ?
N1 C23 C24 C25 170.3(5) . . . . ?
C23 C24 C25 C26 175.2(5) . . . . ?

loop_
_cod_related_entry_id
_cod_related_entry_database
_cod_related_entry_code
1 ChemSpider 21141854
